data_7720620
loop_
_publ_author_name
'Mitra, Mousree'
'Mr&#xf3;zek, Ond&#x159;ej'
'Belyaev, Andrey'
'Janiak, Lars'
'Marian, Christel M.'
'Steffen, Andreas'

_publ_section_title
;
 Synthesis, structural characterization and rigidity dependent dual
 phosphorescence behavior of high-energy phosphorescent zinc(II) cyclic
 (alkyl)(amino)carbene complexes.
;
_journal_issue 14
_journal_name_full 'Dalton transactions (Cambridge, England : 2003)'
_journal_page_first 5519
_journal_page_last 5528
_journal_paper_doi 10.1039/d6dt00177g
_journal_volume 55
_journal_year 2026
_chemical_formula_moiety 'C80 H124 Cl6 N4 Zn4, 2(B C24 F20)'
_chemical_formula_sum 'C128 H124 B2 Cl6 F40 N4 Zn4'
_chemical_formula_weight 2974.10
_space_group_crystal_system monoclinic
_space_group_IT_number 15
_space_group_name_Hall '-C 2yc'
_space_group_name_H-M_alt 'C 1 2/c 1'
_atom_sites_solution_hydrogens geom
_atom_sites_solution_primary iterative
_audit_creation_date 2024-11-22
_audit_creation_method
;
Olex2 1.5
(compiled 2021.07.19 svn.r715e62df for OlexSys, GUI svn.r6380)
;
_audit_update_record
;
2024-11-22 deposited with the CCDC.	2026-03-05 downloaded from the CCDC.
;
_cell_angle_alpha 90
_cell_angle_beta 112.7360(10)
_cell_angle_gamma 90
_cell_formula_units_Z 4
_cell_length_a 32.9419(8)
_cell_length_b 14.0164(3)
_cell_length_c 31.9005(8)
_cell_measurement_reflns_used 1892
_cell_measurement_temperature 100.00
_cell_measurement_theta_max 52.11
_cell_measurement_theta_min 3.56
_cell_volume 13584.8(6)
_computing_molecular_graphics 'Olex2 1.5 (Dolomanov et al., 2009)'
_computing_publication_material 'Olex2 1.5 (Dolomanov et al., 2009)'
_computing_structure_refinement 'SHELXL 2019/3 (Sheldrick, 2015)'
_computing_structure_solution 'olex2.solve 1.5 (Bourhis et al., 2015)'
_diffrn_ambient_temperature 100.00
_diffrn_detector HPAD
_diffrn_detector_area_resol_mean 7.41
_diffrn_detector_type 'CMOS Photon 100'
_diffrn_measured_fraction_theta_full 0.997
_diffrn_measured_fraction_theta_max 0.997
_diffrn_measurement_device_type 'Bruker D8 VENTURE dual wavelength Mo/Cu'
_diffrn_measurement_method '\f and \w scans'
_diffrn_measurement_specimen_support 'MiTeGen micromount'
_diffrn_radiation_monochromator 'multilayer optics'
_diffrn_radiation_type MoK\a
_diffrn_radiation_wavelength 0.71073
_diffrn_reflns_av_R_equivalents 0.0331
_diffrn_reflns_av_unetI/netI 0.0294
_diffrn_reflns_Laue_measured_fraction_full 0.997
_diffrn_reflns_Laue_measured_fraction_max 0.997
_diffrn_reflns_limit_h_max 40
_diffrn_reflns_limit_h_min -40
_diffrn_reflns_limit_k_max 17
_diffrn_reflns_limit_k_min -17
_diffrn_reflns_limit_l_max 39
_diffrn_reflns_limit_l_min -39
_diffrn_reflns_number 55038
_diffrn_reflns_point_group_measured_fraction_full 0.997
_diffrn_reflns_point_group_measured_fraction_max 0.997
_diffrn_reflns_theta_full 25.242
_diffrn_reflns_theta_max 26.000
_diffrn_reflns_theta_min 2.358
_diffrn_source_current 1.4
_diffrn_source_power 0.07
_diffrn_source_voltage 50.0
_exptl_absorpt_coefficient_mu 0.919
_exptl_absorpt_correction_T_max 0.898
_exptl_absorpt_correction_T_min 0.791
_exptl_absorpt_correction_type multi-scan
_exptl_absorpt_process_details SADABS
_exptl_crystal_colour 'clear colourless'
_exptl_crystal_colour_lustre clear
_exptl_crystal_colour_primary colourless
_exptl_crystal_density_diffrn 1.454
_exptl_crystal_description block
_exptl_crystal_F_000 6048
_exptl_crystal_size_max 0.111
_exptl_crystal_size_mid 0.067
_exptl_crystal_size_min 0.034
_refine_diff_density_max 0.927
_refine_diff_density_min -0.430
_refine_diff_density_rms 0.068
_refine_ls_extinction_method none
_refine_ls_goodness_of_fit_ref 1.038
_refine_ls_hydrogen_treatment constr
_refine_ls_matrix_type full
_refine_ls_number_parameters 846
_refine_ls_number_reflns 13304
_refine_ls_number_restraints 0
_refine_ls_restrained_S_all 1.038
_refine_ls_R_factor_all 0.0403
_refine_ls_R_factor_gt 0.0335
_refine_ls_shift/su_max 0.003
_refine_ls_shift/su_mean 0.000
_refine_ls_structure_factor_coef Fsqd
_refine_ls_weighting_details 'w=1/[\s^2^(Fo^2^)+(0.0464P)^2^+19.5743P] where P=(Fo^2^+2Fc^2^)/3'
_refine_ls_weighting_scheme calc
_refine_ls_wR_factor_gt 0.0882
_refine_ls_wR_factor_ref 0.0918
_reflns_Friedel_coverage 0.000
_reflns_number_gt 11466
_reflns_number_total 13304
_reflns_threshold_expression 'I > 2\s(I)'
_cod_data_source_file d6dt00177g2.cif
_cod_data_source_block 6
_cod_depositor_comments 'Adding full bibliography for 7720617--7720624.cif.'
_cod_database_code 7720620
_shelx_shelxl_version_number 2019/3
_shelx_space_group_comment
;
The symmetry employed for this shelxl refinement is uniquely defined
by the following loop, which should always be used as a source of
symmetry information in preference to the above space-group names.
They are only intended as comments.
;
_shelx_estimated_absorpt_t_max 0.969
_shelx_estimated_absorpt_t_min 0.905
_diffrn_ambient_temperature_device 'Oxford Cryostream 800'
_olex2_refinement_description
;
1. Fixed Uiso
 At 1.2 times of:
  All C(H) groups, All C(H,H) groups
 At 1.5 times of:
  All C(H,H,H) groups
2.a Ternary CH refined with riding coordinates:
 C16(H16), C19(H19), C35(H35), C38(H38)
2.b Secondary CH2 refined with riding coordinates:
 C4(H4A,H4B), C25(H25A,H25B)
2.c Aromatic/amide H refined with riding coordinates:
 C12(H12), C13(H13), C14(H14), C31(H31), C32(H32), C33(H33)
2.d Idealised Me refined as rotating group:
 C6(H6A,H6B,H6C), C7(H7A,H7B,H7C), C8(H8A,H8B,H8C), C9(H9A,H9B,H9C), C17(H17A,
 H17B,H17C), C18(H18A,H18B,H18C), C20(H20A,H20B,H20C), C21(H21A,H21B,H21C),
 C23(H23A,H23B,H23C), C24(H24A,H24B,H24C), C27(H27A,H27B,H27C), C28(H28A,H28B,
 H28C), C36(H36A,H36B,H36C), C37(H37A,H37B,H37C), C39(H39A,H39B,H39C), C40(H40A,
 H40B,H40C)
;
_smtbx_masks_void_probe_radius 1.2
_smtbx_masks_void_truncation_radius 1.2
_olex2_submission_special_instructions 'No special instructions were received'

loop_
_space_group_symop_operation_xyz
'x, y, z'
'-x, y, -z+1/2'
'x+1/2, y+1/2, z'
'-x+1/2, y+1/2, -z+1/2'
'-x, -y, -z'
'x, -y, z-1/2'
'-x+1/2, -y+1/2, -z'
'x+1/2, -y+1/2, z-1/2'

loop_
_atom_site_label
_atom_site_type_symbol
_atom_site_fract_x
_atom_site_fract_y
_atom_site_fract_z
_atom_site_U_iso_or_equiv
_atom_site_adp_type
_atom_site_occupancy
_atom_site_site_symmetry_order
_atom_site_calc_flag
_atom_site_refinement_flags_posn
_atom_site_refinement_flags_adp
_atom_site_refinement_flags_occupancy
_atom_site_disorder_assembly
_atom_site_disorder_group
Zn1 Zn 0.44145(2) 0.73684(2) 0.75301(2) 0.01630(7) Uani 1 1 d . . . . .
Zn2 Zn 0.52790(2) 0.93507(2) 0.81721(2) 0.01722(7) Uani 1 1 d . . . . .
Cl1 Cl 0.46686(2) 0.84840(4) 0.81080(2) 0.02100(12) Uani 1 1 d . . . . .
Cl2 Cl 0.42155(2) 0.82480(4) 0.68726(2) 0.02149(12) Uani 1 1 d . . . . .
Cl3 Cl 0.500000 0.64814(5) 0.750000 0.02196(16) Uani 1 2 d S T P . .
Cl4 Cl 0.500000 1.02296(5) 0.750000 0.02341(16) Uani 1 2 d S T P . .
F1 F 0.39221(4) 0.54281(9) 0.91957(4) 0.0232(3) Uani 1 1 d . . . . .
F2 F 0.47772(4) 0.58601(9) 0.95775(5) 0.0278(3) Uani 1 1 d . . . . .
F3 F 0.51737(4) 0.61207(10) 1.04930(5) 0.0320(3) Uani 1 1 d . . . . .
F4 F 0.46812(5) 0.60243(10) 1.10123(5) 0.0326(3) Uani 1 1 d . . . . .
F5 F 0.38257(4) 0.57160(9) 1.06336(4) 0.0251(3) Uani 1 1 d . . . . .
F6 F 0.25684(4) 0.41573(9) 0.97501(5) 0.0254(3) Uani 1 1 d . . . . .
F7 F 0.20996(5) 0.46782(11) 1.02185(5) 0.0376(4) Uani 1 1 d . . . . .
F8 F 0.22394(5) 0.63829(12) 1.06567(5) 0.0428(4) Uani 1 1 d . . . . .
F9 F 0.28672(5) 0.75955(10) 1.05993(5) 0.0350(4) Uani 1 1 d . . . . .
F10 F 0.33140(4) 0.71311(9) 1.00873(4) 0.0251(3) Uani 1 1 d . . . . .
F11 F 0.34690(4) 0.38198(9) 1.02338(4) 0.0240(3) Uani 1 1 d . . . . .
F12 F 0.34819(5) 0.19624(9) 1.00704(5) 0.0317(3) Uani 1 1 d . . . . .
F13 F 0.33421(5) 0.13268(9) 0.92157(5) 0.0389(4) Uani 1 1 d . . . . .
F14 F 0.31661(5) 0.26121(10) 0.85278(5) 0.0353(4) Uani 1 1 d . . . . .
F15 F 0.31203(4) 0.44617(9) 0.86731(4) 0.0236(3) Uani 1 1 d . . . . .
F16 F 0.36353(4) 0.72583(9) 0.93325(4) 0.0230(3) Uani 1 1 d . . . . .
F17 F 0.31756(5) 0.83609(9) 0.86414(5) 0.0302(3) Uani 1 1 d . . . . .
F18 F 0.23312(5) 0.79219(10) 0.80960(5) 0.0341(3) Uani 1 1 d . . . . .
F19 F 0.19624(4) 0.62902(10) 0.82488(5) 0.0325(3) Uani 1 1 d . . . . .
F20 F 0.24178(4) 0.51419(9) 0.89323(4) 0.0243(3) Uani 1 1 d . . . . .
N1 N 0.35895(6) 0.63376(12) 0.74194(6) 0.0158(4) Uani 1 1 d . . . . .
N2 N 0.54386(6) 1.03038(12) 0.90633(6) 0.0156(4) Uani 1 1 d . . . . .
C1 C 0.39900(7) 0.65238(15) 0.76811(7) 0.0182(4) Uani 1 1 d . . . . .
C2 C 0.55753(7) 1.01489(15) 0.87408(7) 0.0176(4) Uani 1 1 d . . . . .
C3 C 0.41000(8) 0.60508(19) 0.81378(8) 0.0301(6) Uani 1 1 d . . . . .
C4 C 0.37246(8) 0.53319(18) 0.80468(8) 0.0293(5) Uani 1 1 d . . . . .
H4A H 0.382391 0.468343 0.800776 0.035 Uiso 1 1 calc R U . . .
H4B H 0.362896 0.532079 0.830526 0.035 Uiso 1 1 calc R U . . .
C5 C 0.33472(8) 0.56444(16) 0.76159(8) 0.0225(5) Uani 1 1 d . . . . .
C6 C 0.29775(8) 0.61528(19) 0.76994(10) 0.0331(6) Uani 1 1 d . . . . .
H6A H 0.310039 0.667314 0.791704 0.050 Uiso 1 1 calc R U . . .
H6B H 0.282589 0.569930 0.782277 0.050 Uiso 1 1 calc R U . . .
H6C H 0.276805 0.641370 0.741226 0.050 Uiso 1 1 calc R U . . .
C7 C 0.31490(9) 0.48150(18) 0.72906(9) 0.0317(6) Uani 1 1 d . . . . .
H7A H 0.293026 0.505981 0.700480 0.048 Uiso 1 1 calc R U . . .
H7B H 0.300702 0.436954 0.742829 0.048 Uiso 1 1 calc R U . . .
H7C H 0.338251 0.448334 0.722990 0.048 Uiso 1 1 calc R U . . .
C8 C 0.45520(10) 0.5618(2) 0.83232(10) 0.0449(7) Uani 1 1 d . . . . .
H8A H 0.457324 0.513212 0.811173 0.067 Uiso 1 1 calc R U . . .
H8B H 0.460606 0.532283 0.861846 0.067 Uiso 1 1 calc R U . . .
H8C H 0.477181 0.611677 0.836048 0.067 Uiso 1 1 calc R U . . .
C9 C 0.40774(10) 0.6845(2) 0.84717(9) 0.0368(6) Uani 1 1 d . . . . .
H9A H 0.429741 0.733769 0.849871 0.055 Uiso 1 1 calc R U . . .
H9B H 0.413730 0.656473 0.877107 0.055 Uiso 1 1 calc R U . . .
H9C H 0.378324 0.713241 0.835455 0.055 Uiso 1 1 calc R U . . .
C10 C 0.33717(7) 0.67797(16) 0.69741(7) 0.0195(4) Uani 1 1 d . . . . .
C11 C 0.33878(7) 0.63127(17) 0.65902(8) 0.0244(5) Uani 1 1 d . . . . .
C12 C 0.31617(8) 0.6734(2) 0.61678(8) 0.0360(6) Uani 1 1 d . . . . .
H12 H 0.316093 0.642894 0.590168 0.043 Uiso 1 1 calc R U . . .
C13 C 0.29409(9) 0.7578(2) 0.61279(9) 0.0406(7) Uani 1 1 d . . . . .
H13 H 0.278250 0.784192 0.583554 0.049 Uiso 1 1 calc R U . . .
C14 C 0.29474(8) 0.8048(2) 0.65107(9) 0.0360(6) Uani 1 1 d . . . . .
H14 H 0.280023 0.864335 0.647792 0.043 Uiso 1 1 calc R U . . .
C15 C 0.31650(7) 0.76689(17) 0.69442(8) 0.0247(5) Uani 1 1 d . . . . .
C16 C 0.36619(8) 0.54242(18) 0.66171(8) 0.0276(5) Uani 1 1 d . . . . .
H16 H 0.378843 0.520380 0.694032 0.033 Uiso 1 1 calc R U . . .
C17 C 0.33861(10) 0.4607(2) 0.63223(9) 0.0409(7) Uani 1 1 d . . . . .
H17A H 0.313466 0.447789 0.640580 0.061 Uiso 1 1 calc R U . . .
H17B H 0.356833 0.403249 0.637204 0.061 Uiso 1 1 calc R U . . .
H17C H 0.327955 0.478970 0.600118 0.061 Uiso 1 1 calc R U . . .
C18 C 0.40452(8) 0.56616(19) 0.64721(9) 0.0306(6) Uani 1 1 d . . . . .
H18A H 0.392756 0.587137 0.615435 0.046 Uiso 1 1 calc R U . . .
H18B H 0.422743 0.509223 0.650405 0.046 Uiso 1 1 calc R U . . .
H18C H 0.422449 0.617227 0.666556 0.046 Uiso 1 1 calc R U . . .
C19 C 0.31894(8) 0.82618(17) 0.73524(9) 0.0286(5) Uani 1 1 d . . . . .
H19 H 0.333482 0.786632 0.763155 0.034 Uiso 1 1 calc R U . . .
C20 C 0.27335(9) 0.8555(2) 0.73333(11) 0.0395(7) Uani 1 1 d . . . . .
H20A H 0.259850 0.900493 0.708272 0.059 Uiso 1 1 calc R U . . .
H20B H 0.276420 0.885821 0.762066 0.059 Uiso 1 1 calc R U . . .
H20C H 0.254684 0.798727 0.728417 0.059 Uiso 1 1 calc R U . . .
C21 C 0.34690(9) 0.91641(18) 0.73980(11) 0.0366(6) Uani 1 1 d . . . . .
H21A H 0.376707 0.898113 0.743139 0.055 Uiso 1 1 calc R U . . .
H21B H 0.348303 0.952652 0.766597 0.055 Uiso 1 1 calc R U . . .
H21C H 0.333506 0.955964 0.712568 0.055 Uiso 1 1 calc R U . . .
C22 C 0.60057(8) 1.06729(17) 0.88369(8) 0.0261(5) Uani 1 1 d . . . . .
C23 C 0.63879(8) 0.9948(2) 0.89899(9) 0.0364(6) Uani 1 1 d . . . . .
H23A H 0.638085 0.957736 0.924760 0.055 Uiso 1 1 calc R U . . .
H23B H 0.666862 1.028899 0.908176 0.055 Uiso 1 1 calc R U . . .
H23C H 0.635690 0.951635 0.873762 0.055 Uiso 1 1 calc R U . . .
C24 C 0.59921(10) 1.1203(2) 0.84101(9) 0.0411(7) Uani 1 1 d . . . . .
H24A H 0.598009 1.073842 0.817590 0.062 Uiso 1 1 calc R U . . .
H24B H 0.625696 1.159630 0.848654 0.062 Uiso 1 1 calc R U . . .
H24C H 0.573065 1.161156 0.829556 0.062 Uiso 1 1 calc R U . . .
C25 C 0.60268(8) 1.13732(18) 0.92168(9) 0.0291(5) Uani 1 1 d . . . . .
H25A H 0.633389 1.144213 0.943848 0.035 Uiso 1 1 calc R U . . .
H25B H 0.591680 1.200882 0.908722 0.035 Uiso 1 1 calc R U . . .
C26 C 0.57373(7) 1.09594(15) 0.94489(7) 0.0199(5) Uani 1 1 d . . . . .
C27 C 0.54675(8) 1.17062(17) 0.95673(8) 0.0275(5) Uani 1 1 d . . . . .
H27A H 0.530412 1.208749 0.929688 0.041 Uiso 1 1 calc R U . . .
H27B H 0.566347 1.212297 0.980675 0.041 Uiso 1 1 calc R U . . .
H27C H 0.525994 1.139213 0.967491 0.041 Uiso 1 1 calc R U . . .
C28 C 0.59966(8) 1.03885(17) 0.98781(8) 0.0262(5) Uani 1 1 d . . . . .
H28A H 0.579135 1.007751 0.998993 0.039 Uiso 1 1 calc R U . . .
H28B H 0.618993 1.081925 1.011226 0.039 Uiso 1 1 calc R U . . .
H28C H 0.617444 0.990290 0.980717 0.039 Uiso 1 1 calc R U . . .
C29 C 0.50258(7) 0.99114(15) 0.90669(7) 0.0168(4) Uani 1 1 d . . . . .
C30 C 0.46338(7) 1.04323(15) 0.88487(7) 0.0201(5) Uani 1 1 d . . . . .
C31 C 0.42484(7) 1.00493(17) 0.88630(8) 0.0245(5) Uani 1 1 d . . . . .
H31 H 0.398015 1.039048 0.872538 0.029 Uiso 1 1 calc R U . . .
C32 C 0.42468(8) 0.91875(17) 0.90719(8) 0.0256(5) Uani 1 1 d . . . . .
H32 H 0.398033 0.894251 0.907827 0.031 Uiso 1 1 calc R U . . .
C33 C 0.46336(7) 0.86847(17) 0.92712(8) 0.0225(5) Uani 1 1 d . . . . .
H33 H 0.462832 0.808768 0.940995 0.027 Uiso 1 1 calc R U . . .
C34 C 0.50323(7) 0.90259(15) 0.92751(7) 0.0180(4) Uani 1 1 d . . . . .
C35 C 0.54402(7) 0.84002(16) 0.94902(7) 0.0200(5) Uani 1 1 d . . . . .
H35 H 0.570243 0.877636 0.950231 0.024 Uiso 1 1 calc R U . . .
C36 C 0.54135(8) 0.74952(16) 0.92090(8) 0.0272(5) Uani 1 1 d . . . . .
H36A H 0.515299 0.712516 0.918496 0.041 Uiso 1 1 calc R U . . .
H36B H 0.567829 0.710851 0.935838 0.041 Uiso 1 1 calc R U . . .
H36C H 0.539218 0.767451 0.890424 0.041 Uiso 1 1 calc R U . . .
C37 C 0.55059(8) 0.81259(18) 0.99777(8) 0.0282(5) Uani 1 1 d . . . . .
H37A H 0.552063 0.870529 1.015494 0.042 Uiso 1 1 calc R U . . .
H37B H 0.578061 0.776590 1.011726 0.042 Uiso 1 1 calc R U . . .
H37C H 0.525835 0.773116 0.997231 0.042 Uiso 1 1 calc R U . . .
C38 C 0.45971(8) 1.13446(16) 0.85794(8) 0.0246(5) Uani 1 1 d . . . . .
H38 H 0.489920 1.154206 0.861091 0.029 Uiso 1 1 calc R U . . .
C39 C 0.43915(9) 1.21612(18) 0.87531(9) 0.0343(6) Uani 1 1 d . . . . .
H39A H 0.408809 1.199501 0.870627 0.052 Uiso 1 1 calc R U . . .
H39B H 0.439231 1.274714 0.858581 0.052 Uiso 1 1 calc R U . . .
H39C H 0.456328 1.226170 0.907790 0.052 Uiso 1 1 calc R U . . .
C40 C 0.43174(9) 1.11747(18) 0.80730(8) 0.0317(6) Uani 1 1 d . . . . .
H40A H 0.443532 1.062828 0.796472 0.048 Uiso 1 1 calc R U . . .
H40B H 0.432630 1.174412 0.789853 0.048 Uiso 1 1 calc R U . . .
H40C H 0.401250 1.104329 0.803315 0.048 Uiso 1 1 calc R U . . .
C41 C 0.30588(7) 0.61063(15) 0.91652(7) 0.0167(4) Uani 1 1 d . . . . .
C42 C 0.32245(7) 0.69497(15) 0.90698(7) 0.0174(4) Uani 1 1 d . . . . .
C43 C 0.29919(8) 0.75498(15) 0.87127(8) 0.0209(5) Uani 1 1 d . . . . .
C44 C 0.25658(8) 0.73365(16) 0.84361(8) 0.0223(5) Uani 1 1 d . . . . .
C45 C 0.23792(7) 0.65130(16) 0.85153(8) 0.0213(5) Uani 1 1 d . . . . .
C46 C 0.26238(7) 0.59328(15) 0.88704(7) 0.0185(4) Uani 1 1 d . . . . .
C47 C 0.38175(7) 0.55885(14) 0.98862(7) 0.0171(4) Uani 1 1 d . . . . .
C48 C 0.40943(7) 0.55973(15) 0.96494(7) 0.0191(4) Uani 1 1 d . . . . .
C49 C 0.45397(7) 0.57944(15) 0.98382(8) 0.0211(5) Uani 1 1 d . . . . .
C50 C 0.47409(7) 0.59321(15) 1.03009(8) 0.0225(5) Uani 1 1 d . . . . .
C51 C 0.44917(8) 0.58808(15) 1.05575(8) 0.0228(5) Uani 1 1 d . . . . .
C52 C 0.40412(7) 0.57221(15) 1.03493(8) 0.0197(5) Uani 1 1 d . . . . .
C53 C 0.29862(7) 0.56026(15) 0.99068(7) 0.0177(4) Uani 1 1 d . . . . .
C54 C 0.30232(7) 0.64826(15) 1.01222(7) 0.0200(5) Uani 1 1 d . . . . .
C55 C 0.27892(8) 0.67523(16) 1.03782(7) 0.0251(5) Uani 1 1 d . . . . .
C56 C 0.24733(8) 0.61471(18) 1.04096(8) 0.0280(5) Uani 1 1 d . . . . .
C57 C 0.24080(8) 0.52814(18) 1.01918(8) 0.0255(5) Uani 1 1 d . . . . .
C58 C 0.26601(7) 0.50299(15) 0.99485(7) 0.0206(5) Uani 1 1 d . . . . .
C59 C 0.32771(7) 0.42469(14) 0.94630(7) 0.0162(4) Uani 1 1 d . . . . .
C60 C 0.32116(7) 0.38802(15) 0.90375(7) 0.0192(4) Uani 1 1 d . . . . .
C61 C 0.32307(8) 0.29151(16) 0.89488(8) 0.0244(5) Uani 1 1 d . . . . .
C62 C 0.33177(8) 0.22608(16) 0.92949(9) 0.0264(5) Uani 1 1 d . . . . .
C63 C 0.33887(8) 0.25856(16) 0.97235(8) 0.0231(5) Uani 1 1 d . . . . .
C64 C 0.33775(7) 0.35516(15) 0.97972(7) 0.0190(4) Uani 1 1 d . . . . .
B1 B 0.32862(8) 0.53824(16) 0.96040(8) 0.0154(5) Uani 1 1 d . . . . .

loop_
_atom_site_aniso_label
_atom_site_aniso_U_11
_atom_site_aniso_U_22
_atom_site_aniso_U_33
_atom_site_aniso_U_23
_atom_site_aniso_U_13
_atom_site_aniso_U_12
Zn1 0.01486(13) 0.02022(13) 0.01408(12) 0.00067(9) 0.00586(10) -0.00390(9)
Zn2 0.01852(13) 0.02021(13) 0.01459(13) -0.00433(10) 0.00823(10) -0.00296(9)
Cl1 0.0205(3) 0.0269(3) 0.0180(3) -0.0054(2) 0.0101(2) -0.0063(2)
Cl2 0.0197(3) 0.0269(3) 0.0168(2) 0.0056(2) 0.0059(2) -0.0026(2)
Cl3 0.0201(4) 0.0215(4) 0.0251(4) 0.000 0.0096(3) 0.000
Cl4 0.0327(4) 0.0214(4) 0.0181(4) 0.000 0.0121(3) 0.000
F1 0.0213(7) 0.0329(7) 0.0165(6) 0.0005(5) 0.0086(5) 0.0010(5)
F2 0.0210(7) 0.0304(7) 0.0371(8) 0.0031(6) 0.0170(6) -0.0006(5)
F3 0.0159(7) 0.0292(7) 0.0424(9) -0.0037(6) 0.0017(6) -0.0042(5)
F4 0.0286(8) 0.0390(8) 0.0191(7) -0.0014(6) -0.0029(6) -0.0033(6)
F5 0.0267(7) 0.0345(7) 0.0140(6) 0.0034(5) 0.0076(6) -0.0012(6)
F6 0.0262(7) 0.0234(7) 0.0319(7) -0.0063(6) 0.0171(6) -0.0079(5)
F7 0.0289(8) 0.0509(9) 0.0430(9) 0.0014(7) 0.0249(7) -0.0053(7)
F8 0.0476(10) 0.0577(10) 0.0353(9) -0.0011(8) 0.0295(8) 0.0170(8)
F9 0.0496(9) 0.0296(7) 0.0240(7) -0.0069(6) 0.0122(7) 0.0124(7)
F10 0.0335(7) 0.0171(6) 0.0229(7) -0.0031(5) 0.0090(6) -0.0041(5)
F11 0.0316(7) 0.0235(7) 0.0165(6) 0.0029(5) 0.0090(6) 0.0003(5)
F12 0.0393(8) 0.0195(7) 0.0344(8) 0.0099(6) 0.0120(7) 0.0026(6)
F13 0.0512(10) 0.0166(7) 0.0451(9) -0.0063(6) 0.0147(8) 0.0034(6)
F14 0.0481(9) 0.0311(8) 0.0245(7) -0.0117(6) 0.0117(7) 0.0039(7)
F15 0.0296(7) 0.0254(7) 0.0154(6) 0.0006(5) 0.0082(6) 0.0013(5)
F16 0.0204(6) 0.0207(6) 0.0239(7) 0.0016(5) 0.0041(6) -0.0053(5)
F17 0.0340(8) 0.0226(7) 0.0336(8) 0.0110(6) 0.0127(7) -0.0010(6)
F18 0.0311(8) 0.0350(8) 0.0306(8) 0.0175(6) 0.0058(7) 0.0107(6)
F19 0.0175(7) 0.0385(8) 0.0314(8) 0.0058(6) -0.0017(6) 0.0014(6)
F20 0.0170(6) 0.0235(6) 0.0291(7) 0.0026(6) 0.0054(6) -0.0046(5)
N1 0.0197(9) 0.0175(8) 0.0132(8) -0.0032(7) 0.0096(8) -0.0045(7)
N2 0.0175(9) 0.0148(8) 0.0154(9) -0.0034(7) 0.0074(7) -0.0025(7)
C1 0.0204(11) 0.0207(10) 0.0151(10) -0.0008(8) 0.0085(9) -0.0031(8)
C2 0.0173(10) 0.0183(10) 0.0181(10) -0.0016(8) 0.0078(9) -0.0014(8)
C3 0.0287(13) 0.0389(14) 0.0204(12) 0.0087(10) 0.0069(10) -0.0105(11)
C4 0.0378(14) 0.0276(12) 0.0236(12) 0.0017(10) 0.0131(11) -0.0128(11)
C5 0.0268(12) 0.0245(11) 0.0208(11) -0.0054(9) 0.0142(10) -0.0130(9)
C6 0.0325(14) 0.0366(14) 0.0416(15) -0.0058(12) 0.0270(13) -0.0109(11)
C7 0.0386(15) 0.0326(13) 0.0299(13) -0.0132(11) 0.0197(12) -0.0218(11)
C8 0.0439(17) 0.0477(17) 0.0366(16) 0.0210(13) 0.0083(14) 0.0018(13)
C9 0.0472(16) 0.0421(15) 0.0237(13) -0.0031(11) 0.0165(12) -0.0144(13)
C10 0.0140(10) 0.0287(11) 0.0153(10) 0.0000(9) 0.0051(9) -0.0057(9)
C11 0.0198(11) 0.0360(13) 0.0161(11) -0.0036(10) 0.0056(9) -0.0091(10)
C12 0.0282(13) 0.0616(18) 0.0154(12) -0.0031(12) 0.0053(11) -0.0088(13)
C13 0.0276(14) 0.0636(19) 0.0232(13) 0.0140(13) 0.0016(11) 0.0020(13)
C14 0.0226(13) 0.0479(16) 0.0342(15) 0.0141(13) 0.0073(11) 0.0072(11)
C15 0.0132(10) 0.0339(13) 0.0263(12) 0.0035(10) 0.0069(10) -0.0013(9)
C16 0.0316(13) 0.0341(13) 0.0195(12) -0.0095(10) 0.0126(11) -0.0087(10)
C17 0.0487(17) 0.0495(17) 0.0326(15) -0.0204(13) 0.0246(14) -0.0228(14)
C18 0.0294(13) 0.0384(14) 0.0262(13) -0.0134(11) 0.0131(11) -0.0071(11)
C19 0.0233(12) 0.0271(12) 0.0358(14) 0.0005(11) 0.0118(11) 0.0061(10)
C20 0.0279(14) 0.0435(16) 0.0508(18) -0.0012(13) 0.0192(13) 0.0085(12)
C21 0.0285(14) 0.0277(13) 0.0541(18) -0.0030(12) 0.0167(13) 0.0038(11)
C22 0.0238(12) 0.0351(13) 0.0242(12) -0.0118(10) 0.0144(10) -0.0146(10)
C23 0.0198(12) 0.0549(17) 0.0367(15) -0.0220(13) 0.0134(11) -0.0095(11)
C24 0.0468(17) 0.0523(17) 0.0322(14) -0.0104(13) 0.0242(13) -0.0305(14)
C25 0.0293(13) 0.0311(13) 0.0307(13) -0.0116(11) 0.0159(11) -0.0163(10)
C26 0.0200(11) 0.0212(11) 0.0189(11) -0.0095(9) 0.0080(9) -0.0063(9)
C27 0.0300(13) 0.0243(12) 0.0267(12) -0.0116(10) 0.0093(11) -0.0014(10)
C28 0.0254(12) 0.0280(12) 0.0202(11) -0.0088(10) 0.0033(10) -0.0045(10)
C29 0.0165(10) 0.0221(10) 0.0146(10) -0.0057(8) 0.0089(9) -0.0027(8)
C30 0.0221(11) 0.0228(11) 0.0165(10) -0.0073(9) 0.0087(9) -0.0022(9)
C31 0.0184(11) 0.0349(13) 0.0205(11) -0.0067(10) 0.0079(10) 0.0027(10)
C32 0.0205(12) 0.0359(13) 0.0244(12) -0.0069(10) 0.0130(10) -0.0072(10)
C33 0.0232(12) 0.0290(12) 0.0181(11) -0.0034(9) 0.0110(10) -0.0081(9)
C34 0.0186(11) 0.0250(11) 0.0120(10) -0.0048(9) 0.0075(9) -0.0041(9)
C35 0.0184(11) 0.0233(11) 0.0193(11) 0.0001(9) 0.0083(9) -0.0027(9)
C36 0.0310(13) 0.0235(12) 0.0281(13) -0.0003(10) 0.0126(11) -0.0008(10)
C37 0.0275(13) 0.0357(13) 0.0213(12) 0.0050(10) 0.0094(10) 0.0004(10)
C38 0.0233(12) 0.0238(11) 0.0257(12) -0.0006(10) 0.0084(10) 0.0031(9)
C39 0.0357(14) 0.0286(13) 0.0359(15) -0.0056(11) 0.0107(12) 0.0073(11)
C40 0.0326(14) 0.0337(13) 0.0271(13) 0.0021(11) 0.0097(11) 0.0054(11)
C41 0.0185(10) 0.0186(10) 0.0154(10) -0.0020(8) 0.0089(9) 0.0018(8)
C42 0.0171(10) 0.0201(10) 0.0154(10) -0.0020(8) 0.0066(9) 0.0004(8)
C43 0.0264(12) 0.0176(10) 0.0220(11) 0.0025(9) 0.0130(10) 0.0014(9)
C44 0.0256(12) 0.0239(11) 0.0180(11) 0.0050(9) 0.0089(10) 0.0092(9)
C45 0.0150(10) 0.0265(11) 0.0208(11) -0.0009(9) 0.0053(9) 0.0037(9)
C46 0.0195(11) 0.0177(10) 0.0197(11) -0.0005(9) 0.0091(9) 0.0006(8)
C47 0.0179(11) 0.0145(10) 0.0176(10) 0.0021(8) 0.0054(9) -0.0004(8)
C48 0.0196(11) 0.0186(10) 0.0173(11) 0.0020(8) 0.0052(9) 0.0005(8)
C49 0.0191(11) 0.0164(10) 0.0296(12) 0.0027(9) 0.0115(10) 0.0008(8)
C50 0.0140(10) 0.0161(10) 0.0314(13) -0.0001(9) 0.0021(10) -0.0014(8)
C51 0.0232(12) 0.0195(11) 0.0183(11) 0.0024(9) -0.0001(10) -0.0010(9)
C52 0.0211(11) 0.0182(10) 0.0197(11) 0.0043(9) 0.0078(9) 0.0001(8)
C53 0.0181(11) 0.0204(10) 0.0132(10) 0.0018(8) 0.0046(9) 0.0022(8)
C54 0.0208(11) 0.0209(11) 0.0155(10) 0.0015(9) 0.0040(9) 0.0011(9)
C55 0.0349(13) 0.0227(11) 0.0152(11) -0.0009(9) 0.0068(10) 0.0099(10)
C56 0.0278(13) 0.0403(14) 0.0195(11) 0.0008(10) 0.0131(10) 0.0142(11)
C57 0.0210(12) 0.0348(13) 0.0243(12) 0.0042(10) 0.0128(10) 0.0010(10)
C58 0.0219(11) 0.0211(11) 0.0192(11) -0.0010(9) 0.0084(9) 0.0000(9)
C59 0.0120(10) 0.0182(10) 0.0181(10) -0.0006(8) 0.0053(9) -0.0012(8)
C60 0.0189(11) 0.0200(11) 0.0192(11) 0.0019(9) 0.0078(9) 0.0020(8)
C61 0.0254(12) 0.0258(12) 0.0220(12) -0.0078(10) 0.0092(10) -0.0004(9)
C62 0.0254(12) 0.0159(11) 0.0343(13) -0.0036(10) 0.0075(11) 0.0021(9)
C63 0.0226(12) 0.0194(11) 0.0268(12) 0.0059(9) 0.0088(10) 0.0018(9)
C64 0.0183(11) 0.0203(11) 0.0187(11) -0.0002(9) 0.0074(9) -0.0009(8)
B1 0.0148(11) 0.0162(11) 0.0151(11) -0.0001(9) 0.0056(10) -0.0018(9)

loop_
_atom_type_symbol
_atom_type_description
_atom_type_scat_dispersion_real
_atom_type_scat_dispersion_imag
_atom_type_scat_source
C C 0.0033 0.0016 'International Tables Vol C Tables 4.2.6.8 and 6.1.1.4'
H H 0.0000 0.0000 'International Tables Vol C Tables 4.2.6.8 and 6.1.1.4'
B B 0.0013 0.0007 'International Tables Vol C Tables 4.2.6.8 and 6.1.1.4'
Cl Cl 0.1484 0.1585 'International Tables Vol C Tables 4.2.6.8 and 6.1.1.4'
F F 0.0171 0.0103 'International Tables Vol C Tables 4.2.6.8 and 6.1.1.4'
N N 0.0061 0.0033 'International Tables Vol C Tables 4.2.6.8 and 6.1.1.4'
Zn Zn 0.2839 1.4301 'International Tables Vol C Tables 4.2.6.8 and 6.1.1.4'

loop_
_geom_angle_atom_site_label_1
_geom_angle_atom_site_label_2
_geom_angle_atom_site_label_3
_geom_angle
_geom_angle_site_symmetry_1
_geom_angle_site_symmetry_3
_geom_angle_publ_flag
Cl1 Zn1 Cl3 110.094(19) . . ?
Cl2 Zn1 Cl1 104.61(2) . . ?
Cl2 Zn1 Cl3 101.387(18) . . ?
C1 Zn1 Cl1 106.01(6) . . ?
C1 Zn1 Cl2 123.38(6) . . ?
C1 Zn1 Cl3 110.89(6) . . ?
Cl1 Zn2 Cl2 105.54(2) . 2_656 ?
Cl1 Zn2 Cl4 100.235(18) . . ?
Cl2 Zn2 Cl4 109.459(19) 2_656 . ?
C2 Zn2 Cl1 118.32(6) . . ?
C2 Zn2 Cl2 108.28(6) . 2_656 ?
C2 Zn2 Cl4 114.38(6) . . ?
Zn2 Cl1 Zn1 117.69(2) . . ?
Zn1 Cl2 Zn2 117.10(2) . 2_656 ?
Zn1 Cl3 Zn1 115.43(3) 2_656 . ?
Zn2 Cl4 Zn2 116.21(3) 2_656 . ?
C1 N1 C5 115.32(18) . . ?
C1 N1 C10 122.75(18) . . ?
C10 N1 C5 121.88(17) . . ?
C2 N2 C26 115.04(17) . . ?
C2 N2 C29 123.47(17) . . ?
C29 N2 C26 121.48(16) . . ?
N1 C1 Zn1 126.37(16) . . ?
N1 C1 C3 109.90(19) . . ?
C3 C1 Zn1 123.68(16) . . ?
N2 C2 Zn2 127.53(16) . . ?
N2 C2 C22 110.09(18) . . ?
C22 C2 Zn2 122.38(15) . . ?
C1 C3 C4 103.31(19) . . ?
C1 C3 C9 106.7(2) . . ?
C4 C3 C9 110.5(2) . . ?
C8 C3 C1 112.9(2) . . ?
C8 C3 C4 114.4(2) . . ?
C8 C3 C9 108.7(2) . . ?
C3 C4 H4A 110.2 . . ?
C3 C4 H4B 110.2 . . ?
H4A C4 H4B 108.5 . . ?
C5 C4 C3 107.46(19) . . ?
C5 C4 H4A 110.2 . . ?
C5 C4 H4B 110.2 . . ?
C4 C5 N1 100.32(17) . . ?
C4 C5 C6 114.0(2) . . ?
C4 C5 C7 112.4(2) . . ?
C6 C5 N1 110.65(18) . . ?
C6 C5 C7 108.3(2) . . ?
C7 C5 N1 110.93(18) . . ?
C5 C6 H6A 109.5 . . ?
C5 C6 H6B 109.5 . . ?
C5 C6 H6C 109.5 . . ?
H6A C6 H6B 109.5 . . ?
H6A C6 H6C 109.5 . . ?
H6B C6 H6C 109.5 . . ?
C5 C7 H7A 109.5 . . ?
C5 C7 H7B 109.5 . . ?
C5 C7 H7C 109.5 . . ?
H7A C7 H7B 109.5 . . ?
H7A C7 H7C 109.5 . . ?
H7B C7 H7C 109.5 . . ?
C3 C8 H8A 109.5 . . ?
C3 C8 H8B 109.5 . . ?
C3 C8 H8C 109.5 . . ?
H8A C8 H8B 109.5 . . ?
H8A C8 H8C 109.5 . . ?
H8B C8 H8C 109.5 . . ?
C3 C9 H9A 109.5 . . ?
C3 C9 H9B 109.5 . . ?
C3 C9 H9C 109.5 . . ?
H9A C9 H9B 109.5 . . ?
H9A C9 H9C 109.5 . . ?
H9B C9 H9C 109.5 . . ?
C11 C10 N1 118.7(2) . . ?
C15 C10 N1 119.06(19) . . ?
C15 C10 C11 122.2(2) . . ?
C10 C11 C16 123.6(2) . . ?
C12 C11 C10 117.3(2) . . ?
C12 C11 C16 119.0(2) . . ?
C11 C12 H12 119.2 . . ?
C13 C12 C11 121.5(3) . . ?
C13 C12 H12 119.2 . . ?
C12 C13 H13 119.9 . . ?
C12 C13 C14 120.3(2) . . ?
C14 C13 H13 119.9 . . ?
C13 C14 H14 119.3 . . ?
C13 C14 C15 121.5(3) . . ?
C15 C14 H14 119.3 . . ?
C10 C15 C19 124.2(2) . . ?
C14 C15 C10 117.1(2) . . ?
C14 C15 C19 118.6(2) . . ?
C11 C16 H16 108.2 . . ?
C11 C16 C17 112.2(2) . . ?
C11 C16 C18 110.1(2) . . ?
C17 C16 H16 108.2 . . ?
C17 C16 C18 109.7(2) . . ?
C18 C16 H16 108.2 . . ?
C16 C17 H17A 109.5 . . ?
C16 C17 H17B 109.5 . . ?
C16 C17 H17C 109.5 . . ?
H17A C17 H17B 109.5 . . ?
H17A C17 H17C 109.5 . . ?
H17B C17 H17C 109.5 . . ?
C16 C18 H18A 109.5 . . ?
C16 C18 H18B 109.5 . . ?
C16 C18 H18C 109.5 . . ?
H18A C18 H18B 109.5 . . ?
H18A C18 H18C 109.5 . . ?
H18B C18 H18C 109.5 . . ?
C15 C19 H19 108.0 . . ?
C15 C19 C20 112.6(2) . . ?
C15 C19 C21 111.2(2) . . ?
C20 C19 H19 108.0 . . ?
C20 C19 C21 109.0(2) . . ?
C21 C19 H19 108.0 . . ?
C19 C20 H20A 109.5 . . ?
C19 C20 H20B 109.5 . . ?
C19 C20 H20C 109.5 . . ?
H20A C20 H20B 109.5 . . ?
H20A C20 H20C 109.5 . . ?
H20B C20 H20C 109.5 . . ?
C19 C21 H21A 109.5 . . ?
C19 C21 H21B 109.5 . . ?
C19 C21 H21C 109.5 . . ?
H21A C21 H21B 109.5 . . ?
H21A C21 H21C 109.5 . . ?
H21B C21 H21C 109.5 . . ?
C2 C22 C23 109.2(2) . . ?
C2 C22 C24 110.5(2) . . ?
C2 C22 C25 102.81(18) . . ?
C24 C22 C23 109.8(2) . . ?
C24 C22 C25 111.5(2) . . ?
C25 C22 C23 112.8(2) . . ?
C22 C23 H23A 109.5 . . ?
C22 C23 H23B 109.5 . . ?
C22 C23 H23C 109.5 . . ?
H23A C23 H23B 109.5 . . ?
H23A C23 H23C 109.5 . . ?
H23B C23 H23C 109.5 . . ?
C22 C24 H24A 109.5 . . ?
C22 C24 H24B 109.5 . . ?
C22 C24 H24C 109.5 . . ?
H24A C24 H24B 109.5 . . ?
H24A C24 H24C 109.5 . . ?
H24B C24 H24C 109.5 . . ?
C22 C25 H25A 110.3 . . ?
C22 C25 H25B 110.3 . . ?
H25A C25 H25B 108.6 . . ?
C26 C25 C22 107.00(18) . . ?
C26 C25 H25A 110.3 . . ?
C26 C25 H25B 110.3 . . ?
C25 C26 N2 99.46(17) . . ?
C25 C26 C28 113.3(2) . . ?
C27 C26 N2 110.80(18) . . ?
C27 C26 C25 113.3(2) . . ?
C27 C26 C28 108.50(19) . . ?
C28 C26 N2 111.39(17) . . ?
C26 C27 H27A 109.5 . . ?
C26 C27 H27B 109.5 . . ?
C26 C27 H27C 109.5 . . ?
H27A C27 H27B 109.5 . . ?
H27A C27 H27C 109.5 . . ?
H27B C27 H27C 109.5 . . ?
C26 C28 H28A 109.5 . . ?
C26 C28 H28B 109.5 . . ?
C26 C28 H28C 109.5 . . ?
H28A C28 H28B 109.5 . . ?
H28A C28 H28C 109.5 . . ?
H28B C28 H28C 109.5 . . ?
C30 C29 N2 118.37(19) . . ?
C34 C29 N2 119.28(18) . . ?
C34 C29 C30 122.3(2) . . ?
C29 C30 C38 124.9(2) . . ?
C31 C30 C29 117.1(2) . . ?
C31 C30 C38 117.9(2) . . ?
C30 C31 H31 119.1 . . ?
C32 C31 C30 121.7(2) . . ?
C32 C31 H31 119.1 . . ?
C31 C32 H32 120.2 . . ?
C33 C32 C31 119.7(2) . . ?
C33 C32 H32 120.2 . . ?
C32 C33 H33 119.0 . . ?
C32 C33 C34 121.9(2) . . ?
C34 C33 H33 119.0 . . ?
C29 C34 C35 124.75(19) . . ?
C33 C34 C29 117.2(2) . . ?
C33 C34 C35 118.0(2) . . ?
C34 C35 H35 108.2 . . ?
C34 C35 C36 111.71(18) . . ?
C34 C35 C37 110.75(18) . . ?
C36 C35 H35 108.2 . . ?
C37 C35 H35 108.2 . . ?
C37 C35 C36 109.80(19) . . ?
C35 C36 H36A 109.5 . . ?
C35 C36 H36B 109.5 . . ?
C35 C36 H36C 109.5 . . ?
H36A C36 H36B 109.5 . . ?
H36A C36 H36C 109.5 . . ?
H36B C36 H36C 109.5 . . ?
C35 C37 H37A 109.5 . . ?
C35 C37 H37B 109.5 . . ?
C35 C37 H37C 109.5 . . ?
H37A C37 H37B 109.5 . . ?
H37A C37 H37C 109.5 . . ?
H37B C37 H37C 109.5 . . ?
C30 C38 H38 108.5 . . ?
C30 C38 C39 111.9(2) . . ?
C30 C38 C40 110.38(19) . . ?
C39 C38 H38 108.5 . . ?
C40 C38 H38 108.5 . . ?
C40 C38 C39 109.0(2) . . ?
C38 C39 H39A 109.5 . . ?
C38 C39 H39B 109.5 . . ?
C38 C39 H39C 109.5 . . ?
H39A C39 H39B 109.5 . . ?
H39A C39 H39C 109.5 . . ?
H39B C39 H39C 109.5 . . ?
C38 C40 H40A 109.5 . . ?
C38 C40 H40B 109.5 . . ?
C38 C40 H40C 109.5 . . ?
H40A C40 H40B 109.5 . . ?
H40A C40 H40C 109.5 . . ?
H40B C40 H40C 109.5 . . ?
C42 C41 C46 112.90(19) . . ?
C42 C41 B1 128.42(19) . . ?
C46 C41 B1 118.26(18) . . ?
F16 C42 C41 121.31(18) . . ?
F16 C42 C43 114.64(18) . . ?
C41 C42 C43 124.0(2) . . ?
F17 C43 C42 120.6(2) . . ?
F17 C43 C44 119.35(19) . . ?
C44 C43 C42 120.0(2) . . ?
F18 C44 C43 120.9(2) . . ?
F18 C44 C45 120.2(2) . . ?
C43 C44 C45 118.9(2) . . ?
F19 C45 C44 119.9(2) . . ?
F19 C45 C46 121.0(2) . . ?
C46 C45 C44 119.1(2) . . ?
F20 C46 C41 119.04(18) . . ?
F20 C46 C45 115.95(19) . . ?
C45 C46 C41 125.0(2) . . ?
C48 C47 B1 118.91(19) . . ?
C52 C47 C48 112.81(19) . . ?
C52 C47 B1 128.22(19) . . ?
F1 C48 C47 119.11(19) . . ?
F1 C48 C49 115.9(2) . . ?
C49 C48 C47 125.0(2) . . ?
F2 C49 C48 121.1(2) . . ?
F2 C49 C50 119.9(2) . . ?
C50 C49 C48 119.0(2) . . ?
F3 C50 C49 120.2(2) . . ?
F3 C50 C51 121.0(2) . . ?
C51 C50 C49 118.9(2) . . ?
F4 C51 C50 119.9(2) . . ?
F4 C51 C52 120.0(2) . . ?
C50 C51 C52 120.0(2) . . ?
F5 C52 C47 120.94(19) . . ?
F5 C52 C51 114.93(19) . . ?
C47 C52 C51 124.1(2) . . ?
C54 C53 B1 119.62(19) . . ?
C58 C53 C54 112.8(2) . . ?
C58 C53 B1 127.34(19) . . ?
F10 C54 C53 118.85(19) . . ?
F10 C54 C55 116.13(19) . . ?
C55 C54 C53 125.0(2) . . ?
F9 C55 C54 120.9(2) . . ?
F9 C55 C56 119.9(2) . . ?
C54 C55 C56 119.1(2) . . ?
F8 C56 C55 120.9(2) . . ?
F8 C56 C57 120.2(2) . . ?
C57 C56 C55 118.9(2) . . ?
F7 C57 C56 119.7(2) . . ?
F7 C57 C58 120.4(2) . . ?
C56 C57 C58 119.9(2) . . ?
F6 C58 C53 121.19(19) . . ?
F6 C58 C57 114.7(2) . . ?
C57 C58 C53 124.1(2) . . ?
C60 C59 B1 127.09(19) . . ?
C64 C59 C60 113.10(19) . . ?
C64 C59 B1 119.61(18) . . ?
F15 C60 C59 121.02(19) . . ?
F15 C60 C61 115.08(19) . . ?
C59 C60 C61 123.9(2) . . ?
F14 C61 C60 120.6(2) . . ?
F14 C61 C62 119.6(2) . . ?
C62 C61 C60 119.8(2) . . ?
F13 C62 C61 120.5(2) . . ?
F13 C62 C63 120.8(2) . . ?
C63 C62 C61 118.7(2) . . ?
F12 C63 C62 120.0(2) . . ?
F12 C63 C64 120.6(2) . . ?
C62 C63 C64 119.4(2) . . ?
F11 C64 C59 119.07(18) . . ?
F11 C64 C63 115.91(19) . . ?
C63 C64 C59 125.0(2) . . ?
C41 B1 C53 101.65(16) . . ?
C47 B1 C41 113.01(17) . . ?
C47 B1 C53 113.21(17) . . ?
C59 B1 C41 113.95(17) . . ?
C59 B1 C47 102.74(16) . . ?
C59 B1 C53 112.74(17) . . ?

loop_
_geom_bond_atom_site_label_1
_geom_bond_atom_site_label_2
_geom_bond_distance
_geom_bond_site_symmetry_2
_geom_bond_publ_flag
Zn1 Cl1 2.3131(6) . ?
Zn1 Cl2 2.2994(6) . ?
Zn1 Cl3 2.3277(5) . ?
Zn1 C1 2.027(2) . ?
Zn2 Cl1 2.2897(6) . ?
Zn2 Cl2 2.3166(6) 2_656 ?
Zn2 Cl4 2.3317(5) . ?
Zn2 C2 2.031(2) . ?
F1 C48 1.356(2) . ?
F2 C49 1.347(3) . ?
F3 C50 1.343(2) . ?
F4 C51 1.355(3) . ?
F5 C52 1.351(3) . ?
F6 C58 1.356(3) . ?
F7 C57 1.350(3) . ?
F8 C56 1.339(3) . ?
F9 C55 1.349(3) . ?
F10 C54 1.356(3) . ?
F11 C64 1.359(2) . ?
F12 C63 1.349(3) . ?
F13 C62 1.342(3) . ?
F14 C61 1.345(3) . ?
F15 C60 1.355(2) . ?
F16 C42 1.358(2) . ?
F17 C43 1.348(3) . ?
F18 C44 1.342(2) . ?
F19 C45 1.343(3) . ?
F20 C46 1.354(2) . ?
N1 C1 1.286(3) . ?
N1 C5 1.536(3) . ?
N1 C10 1.459(3) . ?
N2 C2 1.291(3) . ?
N2 C26 1.546(3) . ?
N2 C29 1.471(3) . ?
C1 C3 1.512(3) . ?
C2 C22 1.519(3) . ?
C3 C4 1.533(3) . ?
C3 C8 1.501(4) . ?
C3 C9 1.563(4) . ?
C4 H4A 0.9900 . ?
C4 H4B 0.9900 . ?
C4 C5 1.519(3) . ?
C5 C6 1.521(3) . ?
C5 C7 1.527(3) . ?
C6 H6A 0.9800 . ?
C6 H6B 0.9800 . ?
C6 H6C 0.9800 . ?
C7 H7A 0.9800 . ?
C7 H7B 0.9800 . ?
C7 H7C 0.9800 . ?
C8 H8A 0.9800 . ?
C8 H8B 0.9800 . ?
C8 H8C 0.9800 . ?
C9 H9A 0.9800 . ?
C9 H9B 0.9800 . ?
C9 H9C 0.9800 . ?
C10 C11 1.408(3) . ?
C10 C15 1.406(3) . ?
C11 C12 1.394(3) . ?
C11 C16 1.521(4) . ?
C12 H12 0.9500 . ?
C12 C13 1.369(4) . ?
C13 H13 0.9500 . ?
C13 C14 1.380(4) . ?
C14 H14 0.9500 . ?
C14 C15 1.394(3) . ?
C15 C19 1.520(3) . ?
C16 H16 1.0000 . ?
C16 C17 1.536(3) . ?
C16 C18 1.540(3) . ?
C17 H17A 0.9800 . ?
C17 H17B 0.9800 . ?
C17 H17C 0.9800 . ?
C18 H18A 0.9800 . ?
C18 H18B 0.9800 . ?
C18 H18C 0.9800 . ?
C19 H19 1.0000 . ?
C19 C20 1.535(3) . ?
C19 C21 1.538(4) . ?
C20 H20A 0.9800 . ?
C20 H20B 0.9800 . ?
C20 H20C 0.9800 . ?
C21 H21A 0.9800 . ?
C21 H21B 0.9800 . ?
C21 H21C 0.9800 . ?
C22 C23 1.543(4) . ?
C22 C24 1.536(4) . ?
C22 C25 1.540(3) . ?
C23 H23A 0.9800 . ?
C23 H23B 0.9800 . ?
C23 H23C 0.9800 . ?
C24 H24A 0.9800 . ?
C24 H24B 0.9800 . ?
C24 H24C 0.9800 . ?
C25 H25A 0.9900 . ?
C25 H25B 0.9900 . ?
C25 C26 1.530(3) . ?
C26 C27 1.513(3) . ?
C26 C28 1.530(3) . ?
C27 H27A 0.9800 . ?
C27 H27B 0.9800 . ?
C27 H27C 0.9800 . ?
C28 H28A 0.9800 . ?
C28 H28B 0.9800 . ?
C28 H28C 0.9800 . ?
C29 C30 1.411(3) . ?
C29 C34 1.404(3) . ?
C30 C31 1.395(3) . ?
C30 C38 1.519(3) . ?
C31 H31 0.9500 . ?
C31 C32 1.381(3) . ?
C32 H32 0.9500 . ?
C32 C33 1.378(3) . ?
C33 H33 0.9500 . ?
C33 C34 1.393(3) . ?
C34 C35 1.527(3) . ?
C35 H35 1.0000 . ?
C35 C36 1.536(3) . ?
C35 C37 1.534(3) . ?
C36 H36A 0.9800 . ?
C36 H36B 0.9800 . ?
C36 H36C 0.9800 . ?
C37 H37A 0.9800 . ?
C37 H37B 0.9800 . ?
C37 H37C 0.9800 . ?
C38 H38 1.0000 . ?
C38 C39 1.538(3) . ?
C38 C40 1.538(3) . ?
C39 H39A 0.9800 . ?
C39 H39B 0.9800 . ?
C39 H39C 0.9800 . ?
C40 H40A 0.9800 . ?
C40 H40B 0.9800 . ?
C40 H40C 0.9800 . ?
C41 C42 1.384(3) . ?
C41 C46 1.398(3) . ?
C41 B1 1.655(3) . ?
C42 C43 1.385(3) . ?
C43 C44 1.371(3) . ?
C44 C45 1.376(3) . ?
C45 C46 1.374(3) . ?
C47 C48 1.391(3) . ?
C47 C52 1.385(3) . ?
C47 B1 1.655(3) . ?
C48 C49 1.382(3) . ?
C49 C50 1.378(3) . ?
C50 C51 1.367(3) . ?
C51 C52 1.389(3) . ?
C53 C54 1.394(3) . ?
C53 C58 1.388(3) . ?
C53 B1 1.656(3) . ?
C54 C55 1.375(3) . ?
C55 C56 1.376(4) . ?
C56 C57 1.373(4) . ?
C57 C58 1.384(3) . ?
C59 C60 1.388(3) . ?
C59 C64 1.387(3) . ?
C59 B1 1.651(3) . ?
C60 C61 1.388(3) . ?
C61 C62 1.377(3) . ?
C62 C63 1.373(3) . ?
C63 C64 1.377(3) . ?

loop_
_geom_torsion_atom_site_label_1
_geom_torsion_atom_site_label_2
_geom_torsion_atom_site_label_3
_geom_torsion_atom_site_label_4
_geom_torsion
_geom_torsion_site_symmetry_1
_geom_torsion_site_symmetry_2
_geom_torsion_site_symmetry_3
_geom_torsion_site_symmetry_4
_geom_torsion_publ_flag
Zn1 C1 C3 C4 -167.62(16) . . . . ?
Zn1 C1 C3 C8 -43.5(3) . . . . ?
Zn1 C1 C3 C9 75.9(2) . . . . ?
Zn2 C2 C22 C23 -75.1(2) . . . . ?
Zn2 C2 C22 C24 45.8(3) . . . . ?
Zn2 C2 C22 C25 164.86(16) . . . . ?
F1 C48 C49 F2 3.3(3) . . . . ?
F1 C48 C49 C50 -177.18(18) . . . . ?
F2 C49 C50 F3 -0.8(3) . . . . ?
F2 C49 C50 C51 178.71(19) . . . . ?
F3 C50 C51 F4 0.2(3) . . . . ?
F3 C50 C51 C52 177.46(19) . . . . ?
F4 C51 C52 F5 -0.7(3) . . . . ?
F4 C51 C52 C47 178.60(19) . . . . ?
F7 C57 C58 F6 0.0(3) . . . . ?
F7 C57 C58 C53 -179.4(2) . . . . ?
F8 C56 C57 F7 1.6(3) . . . . ?
F8 C56 C57 C58 -178.0(2) . . . . ?
F9 C55 C56 F8 0.2(3) . . . . ?
F9 C55 C56 C57 -178.2(2) . . . . ?
F10 C54 C55 F9 -3.5(3) . . . . ?
F10 C54 C55 C56 176.88(19) . . . . ?
F12 C63 C64 F11 0.6(3) . . . . ?
F12 C63 C64 C59 -178.7(2) . . . . ?
F13 C62 C63 F12 -0.4(4) . . . . ?
F13 C62 C63 C64 177.6(2) . . . . ?
F14 C61 C62 F13 0.6(4) . . . . ?
F14 C61 C62 C63 179.1(2) . . . . ?
F15 C60 C61 F14 0.7(3) . . . . ?
F15 C60 C61 C62 -179.5(2) . . . . ?
F16 C42 C43 F17 1.0(3) . . . . ?
F16 C42 C43 C44 -176.99(19) . . . . ?
F17 C43 C44 F18 0.2(3) . . . . ?
F17 C43 C44 C45 -179.1(2) . . . . ?
F18 C44 C45 F19 0.6(3) . . . . ?
F18 C44 C45 C46 -179.0(2) . . . . ?
F19 C45 C46 F20 -0.4(3) . . . . ?
F19 C45 C46 C41 -180.0(2) . . . . ?
N1 C1 C3 C4 14.9(3) . . . . ?
N1 C1 C3 C8 139.0(2) . . . . ?
N1 C1 C3 C9 -101.7(2) . . . . ?
N1 C10 C11 C12 177.5(2) . . . . ?
N1 C10 C11 C16 -6.9(3) . . . . ?
N1 C10 C15 C14 -177.7(2) . . . . ?
N1 C10 C15 C19 6.3(3) . . . . ?
N2 C2 C22 C23 105.6(2) . . . . ?
N2 C2 C22 C24 -133.5(2) . . . . ?
N2 C2 C22 C25 -14.4(3) . . . . ?
N2 C29 C30 C31 -179.13(18) . . . . ?
N2 C29 C30 C38 4.4(3) . . . . ?
N2 C29 C34 C33 179.81(18) . . . . ?
N2 C29 C34 C35 -2.3(3) . . . . ?
C1 N1 C5 C4 -7.8(2) . . . . ?
C1 N1 C5 C6 113.0(2) . . . . ?
C1 N1 C5 C7 -126.7(2) . . . . ?
C1 N1 C10 C11 92.0(3) . . . . ?
C1 N1 C10 C15 -86.1(3) . . . . ?
C1 C3 C4 C5 -19.4(3) . . . . ?
C2 N2 C26 C25 14.2(2) . . . . ?
C2 N2 C26 C27 133.7(2) . . . . ?
C2 N2 C26 C28 -105.5(2) . . . . ?
C2 N2 C29 C30 -87.4(3) . . . . ?
C2 N2 C29 C34 91.0(3) . . . . ?
C2 C22 C25 C26 23.0(3) . . . . ?
C3 C4 C5 N1 16.5(2) . . . . ?
C3 C4 C5 C6 -101.8(2) . . . . ?
C3 C4 C5 C7 134.3(2) . . . . ?
C5 N1 C1 Zn1 177.96(15) . . . . ?
C5 N1 C1 C3 -4.6(3) . . . . ?
C5 N1 C10 C11 -90.6(2) . . . . ?
C5 N1 C10 C15 91.3(2) . . . . ?
C8 C3 C4 C5 -142.5(2) . . . . ?
C9 C3 C4 C5 94.4(2) . . . . ?
C10 N1 C1 Zn1 -4.5(3) . . . . ?
C10 N1 C1 C3 172.99(19) . . . . ?
C10 N1 C5 C4 174.64(19) . . . . ?
C10 N1 C5 C6 -64.6(3) . . . . ?
C10 N1 C5 C7 55.7(3) . . . . ?
C10 C11 C12 C13 1.4(4) . . . . ?
C10 C11 C16 C17 126.4(2) . . . . ?
C10 C11 C16 C18 -111.1(2) . . . . ?
C10 C15 C19 C20 -127.4(2) . . . . ?
C10 C15 C19 C21 109.9(3) . . . . ?
C11 C10 C15 C14 4.3(3) . . . . ?
C11 C10 C15 C19 -171.7(2) . . . . ?
C11 C12 C13 C14 1.8(4) . . . . ?
C12 C11 C16 C17 -58.1(3) . . . . ?
C12 C11 C16 C18 64.4(3) . . . . ?
C12 C13 C14 C15 -2.0(4) . . . . ?
C13 C14 C15 C10 -1.0(4) . . . . ?
C13 C14 C15 C19 175.2(2) . . . . ?
C14 C15 C19 C20 56.7(3) . . . . ?
C14 C15 C19 C21 -66.0(3) . . . . ?
C15 C10 C11 C12 -4.5(3) . . . . ?
C15 C10 C11 C16 171.1(2) . . . . ?
C16 C11 C12 C13 -174.4(2) . . . . ?
C22 C25 C26 N2 -22.1(2) . . . . ?
C22 C25 C26 C27 -139.7(2) . . . . ?
C22 C25 C26 C28 96.2(2) . . . . ?
C23 C22 C25 C26 -94.5(2) . . . . ?
C24 C22 C25 C26 141.4(2) . . . . ?
C26 N2 C2 Zn2 -179.13(15) . . . . ?
C26 N2 C2 C22 0.1(3) . . . . ?
C26 N2 C29 C30 91.3(2) . . . . ?
C26 N2 C29 C34 -90.4(2) . . . . ?
C29 N2 C2 Zn2 -0.4(3) . . . . ?
C29 N2 C2 C22 178.80(19) . . . . ?
C29 N2 C26 C25 -164.54(19) . . . . ?
C29 N2 C26 C27 -45.1(3) . . . . ?
C29 N2 C26 C28 75.8(2) . . . . ?
C29 C30 C31 C32 -1.5(3) . . . . ?
C29 C30 C38 C39 -125.4(2) . . . . ?
C29 C30 C38 C40 113.1(2) . . . . ?
C29 C34 C35 C36 -109.6(2) . . . . ?
C29 C34 C35 C37 127.7(2) . . . . ?
C30 C29 C34 C33 -1.9(3) . . . . ?
C30 C29 C34 C35 176.0(2) . . . . ?
C30 C31 C32 C33 -0.2(3) . . . . ?
C31 C30 C38 C39 58.2(3) . . . . ?
C31 C30 C38 C40 -63.4(3) . . . . ?
C31 C32 C33 C34 1.0(3) . . . . ?
C32 C33 C34 C29 0.1(3) . . . . ?
C32 C33 C34 C35 -178.0(2) . . . . ?
C33 C34 C35 C36 68.3(3) . . . . ?
C33 C34 C35 C37 -54.4(3) . . . . ?
C34 C29 C30 C31 2.6(3) . . . . ?
C34 C29 C30 C38 -173.9(2) . . . . ?
C38 C30 C31 C32 175.3(2) . . . . ?
C41 C42 C43 F17 179.95(19) . . . . ?
C41 C42 C43 C44 2.0(3) . . . . ?
C42 C41 C46 F20 -178.49(18) . . . . ?
C42 C41 C46 C45 1.1(3) . . . . ?
C42 C41 B1 C47 -15.1(3) . . . . ?
C42 C41 B1 C53 106.5(2) . . . . ?
C42 C41 B1 C59 -131.9(2) . . . . ?
C42 C43 C44 F18 178.2(2) . . . . ?
C42 C43 C44 C45 -1.2(3) . . . . ?
C43 C44 C45 F19 180.0(2) . . . . ?
C43 C44 C45 C46 0.4(3) . . . . ?
C44 C45 C46 F20 179.15(19) . . . . ?
C44 C45 C46 C41 -0.4(3) . . . . ?
C46 C41 C42 F16 177.07(18) . . . . ?
C46 C41 C42 C43 -1.8(3) . . . . ?
C46 C41 B1 C47 172.88(18) . . . . ?
C46 C41 B1 C53 -65.5(2) . . . . ?
C46 C41 B1 C59 56.1(3) . . . . ?
C47 C48 C49 F2 -174.81(19) . . . . ?
C47 C48 C49 C50 4.7(3) . . . . ?
C48 C47 C52 F5 -178.72(18) . . . . ?
C48 C47 C52 C51 2.1(3) . . . . ?
C48 C47 B1 C41 -53.8(2) . . . . ?
C48 C47 B1 C53 -168.65(18) . . . . ?
C48 C47 B1 C59 69.5(2) . . . . ?
C48 C49 C50 F3 179.73(19) . . . . ?
C48 C49 C50 C51 -0.8(3) . . . . ?
C49 C50 C51 F4 -179.26(19) . . . . ?
C49 C50 C51 C52 -2.0(3) . . . . ?
C50 C51 C52 F5 -177.93(19) . . . . ?
C50 C51 C52 C47 1.3(3) . . . . ?
C52 C47 C48 F1 176.82(18) . . . . ?
C52 C47 C48 C49 -5.1(3) . . . . ?
C52 C47 B1 C41 129.2(2) . . . . ?
C52 C47 B1 C53 14.4(3) . . . . ?
C52 C47 B1 C59 -107.5(2) . . . . ?
C53 C54 C55 F9 175.6(2) . . . . ?
C53 C54 C55 C56 -4.0(3) . . . . ?
C54 C53 C58 F6 178.21(19) . . . . ?
C54 C53 C58 C57 -2.4(3) . . . . ?
C54 C53 B1 C41 -69.3(2) . . . . ?
C54 C53 B1 C47 52.2(3) . . . . ?
C54 C53 B1 C59 168.27(19) . . . . ?
C54 C55 C56 F8 179.8(2) . . . . ?
C54 C55 C56 C57 1.4(3) . . . . ?
C55 C56 C57 F7 -180.0(2) . . . . ?
C55 C56 C57 C58 0.4(4) . . . . ?
C56 C57 C58 F6 179.6(2) . . . . ?
C56 C57 C58 C53 0.2(4) . . . . ?
C58 C53 C54 F10 -176.60(18) . . . . ?
C58 C53 C54 C55 4.3(3) . . . . ?
C58 C53 B1 C41 104.8(2) . . . . ?
C58 C53 B1 C47 -133.7(2) . . . . ?
C58 C53 B1 C59 -17.6(3) . . . . ?
C59 C60 C61 F14 -179.6(2) . . . . ?
C59 C60 C61 C62 0.2(4) . . . . ?
C60 C59 C64 F11 177.08(18) . . . . ?
C60 C59 C64 C63 -3.7(3) . . . . ?
C60 C59 B1 C41 18.0(3) . . . . ?
C60 C59 B1 C47 -104.6(2) . . . . ?
C60 C59 B1 C53 133.2(2) . . . . ?
C60 C61 C62 F13 -179.2(2) . . . . ?
C60 C61 C62 C63 -0.7(4) . . . . ?
C61 C62 C63 F12 -178.9(2) . . . . ?
C61 C62 C63 C64 -0.9(4) . . . . ?
C62 C63 C64 F11 -177.4(2) . . . . ?
C62 C63 C64 C59 3.4(4) . . . . ?
C64 C59 C60 F15 -178.51(18) . . . . ?
C64 C59 C60 C61 1.8(3) . . . . ?
C64 C59 B1 C41 -167.56(19) . . . . ?
C64 C59 B1 C47 69.8(2) . . . . ?
C64 C59 B1 C53 -52.4(3) . . . . ?
B1 C41 C42 F16 4.7(3) . . . . ?
B1 C41 C42 C43 -174.2(2) . . . . ?
B1 C41 C46 F20 -5.3(3) . . . . ?
B1 C41 C46 C45 174.3(2) . . . . ?
B1 C47 C48 F1 -0.6(3) . . . . ?
B1 C47 C48 C49 177.45(19) . . . . ?
B1 C47 C52 F5 -1.6(3) . . . . ?
B1 C47 C52 C51 179.2(2) . . . . ?
B1 C53 C54 F10 -1.6(3) . . . . ?
B1 C53 C54 C55 179.3(2) . . . . ?
B1 C53 C58 F6 3.7(3) . . . . ?
B1 C53 C58 C57 -176.9(2) . . . . ?
B1 C59 C60 F15 -3.8(3) . . . . ?
B1 C59 C60 C61 176.6(2) . . . . ?
B1 C59 C64 F11 1.9(3) . . . . ?
B1 C59 C64 C63 -178.8(2) . . . . ?

loop_
_smtbx_masks_void_nr
_smtbx_masks_void_average_x
_smtbx_masks_void_average_y
_smtbx_masks_void_average_z
_smtbx_masks_void_volume
_smtbx_masks_void_count_electrons
_smtbx_masks_void_content
1 0.000 0.267 0.250 368.1 69.9 ?
2 0.000 -0.267 0.750 368.1 70.2 ?
3 0.500 -0.233 0.250 368.1 69.9 ?
4 0.500 0.233 0.750 368.1 70.2 ?
